data_7013144
loop_
_publ_author_name
'Clint A. Sharrad'
'Stefan R. L\"uthi'
'Lawrence R. Gahan'

_publ_section_title
;
 Embracing ligands. A synthetic strategy towards new
 nitrogen--thioether multidentate ligands and characterization of the
 cobalt(III) complexes
;
_journal_issue 19
_journal_name_full 'Dalton Trans.'
_journal_page_first 3693
_journal_page_last 3703
_journal_paper_doi 10.1039/b304914k
_journal_year 2003
_chemical_formula_sum 'C12 H29 Cl3 Co N3 O5 S2'
_chemical_formula_weight 524.78
_chemical_name_common exo-(Co(n5-HOEtN3S2amp)Cl)Cl(ClO4)
_space_group_IT_number 2
_symmetry_cell_setting triclinic
_symmetry_space_group_name_Hall '-P 1'
_symmetry_space_group_name_H-M 'P -1'
_atom_sites_solution_hydrogens geom
_atom_sites_solution_primary direct
_atom_sites_solution_secondary difmap
_audit_creation_date 2003-04-04T16:45:37-00:00
_audit_creation_method 'WinGX routine CIF_UPDATE'
_cell_angle_alpha 74.432(8)
_cell_angle_beta 83.163(9)
_cell_angle_gamma 82.573(8)
_cell_formula_units_Z 2
_cell_length_a 7.1319(8)
_cell_length_b 10.5300(9)
_cell_length_c 14.864(2)
_cell_measurement_reflns_used 25
_cell_measurement_temperature 293(2)
_cell_volume 1062.1(2)
_computing_cell_refinement SET4
_computing_data_collection CAD4
_computing_data_reduction XTAL3.2
_computing_molecular_graphics 'ORTEP-3 for Windows (Farrugia, 1997)'
_computing_publication_material 'WinGX publication routines (Farrugia, 1999)'
_computing_structure_refinement 'SHELXL-97 (Sheldrick, 1997)'
_computing_structure_solution 'SHELXS-86 (Sheldrick, 1990)'
_diffrn_ambient_temperature 293(2)
_diffrn_measured_fraction_theta_full 1
_diffrn_measured_fraction_theta_max 1
_diffrn_measurement_device CAD4
_diffrn_measurement_method 'omega-2theta scans'
_diffrn_radiation_monochromator graphite
_diffrn_radiation_type MoK\a
_diffrn_radiation_wavelength 0.71073
_diffrn_reflns_av_R_equivalents 0.0171
_diffrn_reflns_av_unetI/netI 0.0158
_diffrn_reflns_limit_h_max 8
_diffrn_reflns_limit_h_min 0
_diffrn_reflns_limit_k_max 12
_diffrn_reflns_limit_k_min -12
_diffrn_reflns_limit_l_max 17
_diffrn_reflns_limit_l_min -17
_diffrn_reflns_number 4067
_diffrn_reflns_theta_full 24.97
_diffrn_reflns_theta_max 24.97
_diffrn_reflns_theta_min 2.02
_diffrn_standards_decay_% 'less than 5 %'
_exptl_absorpt_coefficient_mu 1.41
_exptl_absorpt_correction_type psiscans
_exptl_crystal_colour red
_exptl_crystal_density_diffrn 1.641
_exptl_crystal_density_method 'not measured'
_exptl_crystal_description prism
_exptl_crystal_F_000 544
_exptl_crystal_size_max 0.5
_exptl_crystal_size_mid 0.3
_exptl_crystal_size_min 0.3
_refine_diff_density_max 1.515
_refine_diff_density_min -0.934
_refine_diff_density_rms 0.139
_refine_ls_extinction_method none
_refine_ls_goodness_of_fit_ref 1.086
_refine_ls_hydrogen_treatment constr
_refine_ls_matrix_type full
_refine_ls_number_parameters 263
_refine_ls_number_reflns 3739
_refine_ls_number_restraints 0
_refine_ls_restrained_S_all 1.086
_refine_ls_R_factor_all 0.0643
_refine_ls_R_factor_obs 0.0566
_refine_ls_shift/su_max 0.011
_refine_ls_shift/su_mean 0.001
_refine_ls_structure_factor_coef Fsqd
_refine_ls_weighting_details 'calc w=1/[\s^2^(Fo^2^)+(0.1300P)^2^+1.0043P] where P=(Fo^2^+2Fc^2^)/3'
_refine_ls_weighting_scheme calc
_refine_ls_wR_factor_all 0.1822
_refine_ls_wR_factor_obs 0.1737
_reflns_number_gt 3201
_reflns_number_total 3739
_reflns_threshold_expression >2sigma(I)
_cod_data_source_file b304914k.txt
_cod_data_source_block 1835cs17
_cod_database_code 7013144

loop_
_symmetry_equiv_pos_as_xyz
'x, y, z'
'-x, -y, -z'

loop_
_atom_site_label
_atom_site_type_symbol
_atom_site_fract_x
_atom_site_fract_y
_atom_site_fract_z
_atom_site_U_iso_or_equiv
_atom_site_adp_type
_atom_site_occupancy
_atom_site_symmetry_multiplicity
_atom_site_calc_flag
_atom_site_refinement_flags
_atom_site_disorder_assembly
_atom_site_disorder_group
Co1 Co 0.19089(8) 0.12039(5) 0.80130(3) 0.0348(2) Uani 1 1 d . A .
S1 S 0.37555(15) 0.27690(10) 0.73147(7) 0.0382(3) Uani 1 1 d . . .
S2 S 0.19973(15) 0.06858(11) 0.66500(7) 0.0383(3) Uani 1 1 d . . .
Cl1 Cl 0.01025(16) -0.05025(12) 0.86558(8) 0.0468(3) Uani 1 1 d . . .
Cl3 Cl -0.14825(17) 0.29695(11) 0.48247(8) 0.0480(3) Uani 1 1 d . . .
Cl2 Cl 0.60257(17) 0.20478(14) 0.94401(8) 0.0534(3) Uani 1 1 d . . .
O3 O -0.3195(6) 0.3410(4) 0.4369(3) 0.0669(10) Uani 1 1 d . . .
N2 N -0.0469(5) 0.2350(4) 0.7713(3) 0.0432(8) Uani 1 1 d . . .
H2A H -0.073 0.23 0.7146 0.052 Uiso 1 1 calc R . .
H2B H -0.1399 0.1986 0.813 0.052 Uiso 1 1 calc R . .
N1 N 0.1716(6) 0.1754(4) 0.9189(2) 0.0440(9) Uani 1 1 d . . .
H1A H 0.1055 0.117 0.9627 0.053 Uiso 1 1 calc R . .
H1B H 0.2899 0.166 0.9369 0.053 Uiso 1 1 calc R . .
O2 O -0.1860(7) 0.2942(6) 0.5785(3) 0.0891(15) Uani 1 1 d . . .
O5 O -0.0798(7) 0.1658(4) 0.4742(4) 0.0810(13) Uani 1 1 d . . .
C8 C 0.3358(7) -0.0880(5) 0.6678(4) 0.0486(11) Uani 1 1 d . A .
H8A H 0.2493 -0.1557 0.6916 0.058 Uiso 1 1 calc R . .
H8B H 0.3763 -0.0889 0.6033 0.058 Uiso 1 1 calc R . .
O4 O -0.0045(7) 0.3812(5) 0.4405(4) 0.0923(15) Uani 1 1 d . . .
C5 C 0.2784(7) 0.4202(4) 0.7732(3) 0.0443(10) Uani 1 1 d . . .
H5A H 0.3654 0.4349 0.814 0.053 Uiso 1 1 calc R . .
H5B H 0.2721 0.4971 0.7199 0.053 Uiso 1 1 calc R . .
C7 C 0.3400(7) 0.1891(4) 0.5822(3) 0.0441(10) Uani 1 1 d . . .
H7A H 0.4729 0.1547 0.5806 0.053 Uiso 1 1 calc R . .
H7B H 0.2993 0.2049 0.5198 0.053 Uiso 1 1 calc R . .
C4 C -0.0631(7) 0.3792(5) 0.7692(4) 0.0490(11) Uani 1 1 d . . .
H4A H -0.1902 0.4054 0.7936 0.059 Uiso 1 1 calc R . .
H4B H -0.0441 0.4308 0.7048 0.059 Uiso 1 1 calc R . .
C2 C 0.0808(7) 0.4108(5) 0.8266(3) 0.0462(10) Uani 1 1 d . . .
C3 C 0.0856(7) 0.3097(5) 0.9225(3) 0.0477(11) Uani 1 1 d . . .
H3E H 0.1563 0.3422 0.9622 0.057 Uiso 1 1 calc R . .
H3F H -0.0432 0.3037 0.9516 0.057 Uiso 1 1 calc R . .
C11 C 0.5120(7) -0.1329(4) 0.7231(3) 0.0448(10) Uani 1 1 d . . .
C6 C 0.3151(7) 0.3161(4) 0.6114(3) 0.0422(10) Uani 1 1 d . . .
H6A H 0.1847 0.3557 0.6071 0.051 Uiso 1 1 calc R . .
H6B H 0.3976 0.3784 0.571 0.051 Uiso 1 1 calc R . .
C1 C 0.0158(9) 0.5492(6) 0.8436(4) 0.0661(15) Uani 1 1 d . . .
H1C H 0.0107 0.6143 0.7844 0.099 Uiso 1 1 calc R . .
H1D H 0.1043 0.5709 0.8797 0.099 Uiso 1 1 calc R . .
H1E H -0.1078 0.5483 0.8772 0.099 Uiso 1 1 calc R . .
O1 O 0.6968(7) -0.0374(5) 0.5796(3) 0.0862(14) Uani 1 1 d . . .
N3 N 0.4173(5) -0.0007(4) 0.8443(2) 0.0433(9) Uani 1 1 d . . .
C9A C 0.5574(12) -0.0309(9) 0.7762(6) 0.040(2) Uani 0.484(8) 1 d P A 1
H9A1 H 0.6735 -0.0655 0.8062 0.048 Uiso 0.484(8) 1 calc PR A 1
H9A2 H 0.5822 0.0511 0.7299 0.048 Uiso 0.484(8) 1 calc PR A 1
C12A C 0.4680(19) -0.2612(10) 0.8040(8) 0.061(3) Uani 0.484(8) 1 d P A 1
H12A H 0.3598 -0.24 0.8442 0.092 Uiso 0.484(8) 1 calc PR A 1
H12B H 0.576 -0.2919 0.8398 0.092 Uiso 0.484(8) 1 calc PR A 1
H12C H 0.4418 -0.3293 0.7768 0.092 Uiso 0.484(8) 1 calc PR A 1
C10A C 0.6722(17) -0.1592(12) 0.6610(8) 0.062(3) Uani 0.484(8) 1 d P A 1
H10A H 0.6538 -0.2336 0.6373 0.074 Uiso 0.484(8) 1 calc PR A 1
H10B H 0.7855 -0.1821 0.6945 0.074 Uiso 0.484(8) 1 calc PR A 1
C9B C 0.4814(13) -0.1411(8) 0.8186(6) 0.041(2) Uani 0.516(8) 1 d P A 2
H9B1 H 0.5974 -0.1804 0.8475 0.049 Uiso 0.516(8) 1 calc PR A 2
H9B2 H 0.3842 -0.2001 0.8458 0.049 Uiso 0.516(8) 1 calc PR A 2
C10B C 0.6860(14) -0.0489(10) 0.6738(6) 0.050(2) Uani 0.516(8) 1 d P A 2
H10C H 0.6658 0.0382 0.6857 0.06 Uiso 0.516(8) 1 calc PR A 2
H10D H 0.8035 -0.0936 0.6989 0.06 Uiso 0.516(8) 1 calc PR A 2
C12B C 0.5866(16) -0.2779(9) 0.7085(8) 0.057(3) Uani 0.516(8) 1 d P A 2
H12D H 0.6076 -0.2728 0.6427 0.085 Uiso 0.516(8) 1 calc PR A 2
H12E H 0.4932 -0.338 0.737 0.085 Uiso 0.516(8) 1 calc PR A 2
H12F H 0.7033 -0.3091 0.7372 0.085 Uiso 0.516(8) 1 calc PR A 2
H1 H 0.8123 -0.0342 0.5669 0.085 Uiso 0.484(8) 1 d P A 1
H3A H 0.4761 0.037 0.8801 0.068 Uiso 0.484(8) 1 d P A 1
H3B H 0.3796 -0.0761 0.8807 0.068 Uiso 0.484(8) 1 d P A 1
H1G H 0.8067 -0.0578 0.5614 0.085 Uiso 0.516(8) 1 d P A 2
H3C H 0.5166 0.0469 0.8262 0.068 Uiso 0.516(8) 1 d P A 2
H3D H 0.4031 -0.0211 0.9073 0.068 Uiso 0.516(8) 1 d P A 2

loop_
_atom_site_aniso_label
_atom_site_aniso_U_11
_atom_site_aniso_U_22
_atom_site_aniso_U_33
_atom_site_aniso_U_23
_atom_site_aniso_U_13
_atom_site_aniso_U_12
Co1 0.0398(4) 0.0403(4) 0.0224(3) -0.0038(2) 0.0037(2) -0.0119(3)
S1 0.0432(6) 0.0395(6) 0.0291(5) -0.0048(4) 0.0067(4) -0.0116(4)
S2 0.0448(6) 0.0410(6) 0.0278(5) -0.0069(4) -0.0019(4) -0.0044(4)
Cl1 0.0518(6) 0.0500(6) 0.0362(6) -0.0031(5) 0.0055(5) -0.0219(5)
Cl3 0.0551(7) 0.0435(6) 0.0433(6) -0.0083(5) -0.0039(5) -0.0042(5)
Cl2 0.0467(6) 0.0736(8) 0.0368(6) -0.0064(5) 0.0010(5) -0.0156(6)
O3 0.066(2) 0.067(2) 0.061(2) -0.0049(19) -0.0137(19) 0.0035(19)
N2 0.0408(19) 0.054(2) 0.0353(19) -0.0128(16) 0.0045(15) -0.0091(16)
N1 0.054(2) 0.052(2) 0.0251(17) -0.0069(15) 0.0055(15) -0.0180(18)
O2 0.101(4) 0.115(4) 0.049(2) -0.025(2) -0.012(2) 0.010(3)
O5 0.097(3) 0.051(2) 0.099(4) -0.028(2) -0.024(3) 0.012(2)
C8 0.061(3) 0.037(2) 0.050(3) -0.013(2) -0.007(2) -0.008(2)
O4 0.077(3) 0.080(3) 0.109(4) 0.002(3) 0.002(3) -0.031(2)
C5 0.053(3) 0.039(2) 0.041(2) -0.0112(19) 0.0037(19) -0.0124(19)
C7 0.059(3) 0.040(2) 0.027(2) -0.0027(17) 0.0074(19) -0.002(2)
C4 0.047(2) 0.051(3) 0.046(3) -0.013(2) 0.003(2) -0.002(2)
C2 0.053(3) 0.045(2) 0.039(2) -0.0127(19) 0.0086(19) -0.007(2)
C3 0.050(3) 0.061(3) 0.034(2) -0.018(2) 0.0070(19) -0.011(2)
C11 0.053(3) 0.031(2) 0.052(3) -0.0111(19) -0.009(2) -0.0024(19)
C6 0.056(3) 0.039(2) 0.026(2) -0.0016(17) 0.0043(18) -0.0032(19)
C1 0.073(4) 0.058(3) 0.070(4) -0.031(3) 0.003(3) 0.004(3)
O1 0.089(3) 0.094(3) 0.073(3) -0.031(3) 0.016(2) -0.004(3)
N3 0.048(2) 0.054(2) 0.0291(18) -0.0101(16) 0.0000(15) -0.0132(17)
C9A 0.038(5) 0.040(5) 0.043(5) -0.012(4) -0.007(4) -0.002(4)
C12A 0.085(8) 0.037(5) 0.060(7) -0.007(5) -0.005(6) -0.010(5)
C10A 0.061(7) 0.061(7) 0.061(7) -0.027(6) 0.006(5) 0.011(5)
C9B 0.050(5) 0.027(4) 0.042(5) -0.004(3) -0.001(4) -0.004(3)
C10B 0.052(5) 0.053(6) 0.042(5) -0.011(4) 0.002(4) -0.008(4)
C12B 0.072(7) 0.040(5) 0.060(6) -0.021(5) -0.012(5) 0.009(5)

loop_
_atom_type_symbol
_atom_type_description
_atom_type_scat_dispersion_real
_atom_type_scat_dispersion_imag
_atom_type_scat_source
C C 0.0033 0.0016 'International Tables Vol C Tables 4.2.6.8 and 6.1.1.4'
H H 0 0 'International Tables Vol C Tables 4.2.6.8 and 6.1.1.4'
N N 0.0061 0.0033 'International Tables Vol C Tables 4.2.6.8 and 6.1.1.4'
O O 0.0106 0.006 'International Tables Vol C Tables 4.2.6.8 and 6.1.1.4'
S S 0.1246 0.1234 'International Tables Vol C Tables 4.2.6.8 and 6.1.1.4'
Cl Cl 0.1484 0.1585 'International Tables Vol C Tables 4.2.6.8 and 6.1.1.4'
Co Co 0.3494 0.9721 'International Tables Vol C Tables 4.2.6.8 and 6.1.1.4'

loop_
_geom_angle_atom_site_label_1
_geom_angle_atom_site_label_2
_geom_angle_atom_site_label_3
_geom_angle
_geom_angle_site_symmetry_1
_geom_angle_site_symmetry_3
_geom_angle_publ_flag
N1 Co1 N2 87.72(16) . . ?
N1 Co1 N3 88.14(16) . . ?
N2 Co1 N3 174.27(14) . . ?
N1 Co1 S1 90.91(11) . . ?
N2 Co1 S1 94.39(12) . . ?
N3 Co1 S1 89.64(11) . . ?
N1 Co1 S2 176.51(12) . . ?
N2 Co1 S2 88.92(11) . . ?
N3 Co1 S2 95.27(11) . . ?
S1 Co1 S2 88.39(4) . . ?
N1 Co1 Cl1 93.02(11) . . ?
N2 Co1 Cl1 87.65(12) . . ?
N3 Co1 Cl1 88.61(12) . . ?
S1 Co1 Cl1 175.65(5) . . ?
S2 Co1 Cl1 87.80(4) . . ?
C5 S1 C6 104.9(2) . . ?
C5 S1 Co1 105.69(15) . . ?
C6 S1 Co1 101.76(15) . . ?
C8 S2 C7 104.3(2) . . ?
C8 S2 Co1 111.29(17) . . ?
C7 S2 Co1 104.90(16) . . ?
O2 Cl3 O4 110.0(4) . . ?
O2 Cl3 O3 109.2(3) . . ?
O4 Cl3 O3 111.0(3) . . ?
O2 Cl3 O5 109.0(3) . . ?
O4 Cl3 O5 107.8(3) . . ?
O3 Cl3 O5 109.7(3) . . ?
C4 N2 Co1 120.7(3) . . ?
C3 N1 Co1 120.3(3) . . ?
C11 C8 S2 121.4(3) . . ?
C2 C5 S1 115.4(3) . . ?
C6 C7 S2 109.6(3) . . ?
N2 C4 C2 112.7(4) . . ?
C4 C2 C5 111.9(4) . . ?
C4 C2 C3 110.4(4) . . ?
C5 C2 C3 112.0(4) . . ?
C4 C2 C1 108.2(4) . . ?
C5 C2 C1 106.3(4) . . ?
C3 C2 C1 107.9(4) . . ?
N1 C3 C2 114.4(4) . . ?
C9B C11 C10A 135.1(8) . . ?
C9B C11 C8 115.6(5) . . ?
C10A C11 C8 109.2(7) . . ?
C9B C11 C9A 52.1(5) . . ?
C10A C11 C9A 109.8(7) . . ?
C8 C11 C9A 114.1(5) . . ?
C9B C11 C12A 53.7(6) . . ?
C10A C11 C12A 111.7(7) . . ?
C8 C11 C12A 107.4(6) . . ?
C9A C11 C12A 104.5(6) . . ?
C9B C11 C10B 112.2(6) . . ?
C10A C11 C10B 48.0(6) . . ?
C8 C11 C10B 111.6(5) . . ?
C9A C11 C10B 65.6(5) . . ?
C12A C11 C10B 140.3(7) . . ?
C9B C11 C12B 109.1(6) . . ?
C10A C11 C12B 55.9(7) . . ?
C8 C11 C12B 105.0(5) . . ?
C9A C11 C12B 140.8(6) . . ?
C12A C11 C12B 60.1(6) . . ?
C10B C11 C12B 102.1(6) . . ?
C7 C6 S1 107.3(3) . . ?
C10B O1 C10A 50.7(6) . . ?
C9A N3 C9B 50.9(5) . . ?
C9A N3 Co1 118.2(4) . . ?
C9B N3 Co1 124.9(4) . . ?
N3 C9A C11 116.7(6) . . ?
C11 C10A O1 109.7(8) . . ?
C11 C9B N3 114.8(6) . . ?
O1 C10B C11 108.3(7) . . ?

loop_
_geom_bond_atom_site_label_1
_geom_bond_atom_site_label_2
_geom_bond_distance
_geom_bond_site_symmetry_2
_geom_bond_publ_flag
Co1 N1 1.969(4) . ?
Co1 N2 1.973(4) . ?
Co1 N3 1.980(4) . ?
Co1 S1 2.2012(11) . ?
Co1 S2 2.2272(12) . ?
Co1 Cl1 2.2771(11) . ?
S1 C5 1.809(5) . ?
S1 C6 1.812(4) . ?
S2 C8 1.794(5) . ?
S2 C7 1.822(4) . ?
Cl3 O2 1.415(4) . ?
Cl3 O4 1.419(5) . ?
Cl3 O3 1.431(4) . ?
Cl3 O5 1.436(4) . ?
N2 C4 1.500(6) . ?
N1 C3 1.480(6) . ?
C8 C11 1.537(7) . ?
C5 C2 1.534(6) . ?
C7 C6 1.498(6) . ?
C4 C2 1.530(7) . ?
C2 C3 1.534(7) . ?
C2 C1 1.549(7) . ?
C11 C9B 1.391(10) . ?
C11 C10A 1.428(12) . ?
C11 C9A 1.577(10) . ?
C11 C12A 1.586(11) . ?
C11 C10B 1.606(10) . ?
C11 C12B 1.613(10) . ?
O1 C10B 1.366(10) . ?
O1 C10A 1.521(13) . ?
N3 C9A 1.405(10) . ?
N3 C9B 1.620(9) . ?

loop_
_geom_torsion_atom_site_label_1
_geom_torsion_atom_site_label_2
_geom_torsion_atom_site_label_3
_geom_torsion_atom_site_label_4
_geom_torsion
_geom_torsion_site_symmetry_1
_geom_torsion_site_symmetry_2
_geom_torsion_site_symmetry_3
_geom_torsion_site_symmetry_4
_geom_torsion_publ_flag
N1 Co1 S1 C5 -39.6(2) . . . . ?
N2 Co1 S1 C5 48.2(2) . . . . ?
N3 Co1 S1 C5 -127.8(2) . . . . ?
S2 Co1 S1 C5 136.96(17) . . . . ?
Cl1 Co1 S1 C5 166.0(6) . . . . ?
N1 Co1 S1 C6 -149.0(2) . . . . ?
N2 Co1 S1 C6 -61.23(19) . . . . ?
N3 Co1 S1 C6 122.85(19) . . . . ?
S2 Co1 S1 C6 27.57(16) . . . . ?
Cl1 Co1 S1 C6 56.6(7) . . . . ?
N1 Co1 S2 C8 -172.0(18) . . . . ?
N2 Co1 S2 C8 -156.0(2) . . . . ?
N3 Co1 S2 C8 20.1(2) . . . . ?
S1 Co1 S2 C8 109.57(18) . . . . ?
Cl1 Co1 S2 C8 -68.31(18) . . . . ?
N1 Co1 S2 C7 75.8(18) . . . . ?
N2 Co1 S2 C7 91.84(19) . . . . ?
N3 Co1 S2 C7 -92.1(2) . . . . ?
S1 Co1 S2 C7 -2.58(16) . . . . ?
Cl1 Co1 S2 C7 179.53(16) . . . . ?
N1 Co1 N2 C4 55.7(3) . . . . ?
N3 Co1 N2 C4 99.5(15) . . . . ?
S1 Co1 N2 C4 -35.0(3) . . . . ?
S2 Co1 N2 C4 -123.3(3) . . . . ?
Cl1 Co1 N2 C4 148.8(3) . . . . ?
N2 Co1 N1 C3 -32.3(3) . . . . ?
N3 Co1 N1 C3 151.7(3) . . . . ?
S1 Co1 N1 C3 62.1(3) . . . . ?
S2 Co1 N1 C3 -16(2) . . . . ?
Cl1 Co1 N1 C3 -119.8(3) . . . . ?
C7 S2 C8 C11 77.5(4) . . . . ?
Co1 S2 C8 C11 -35.0(4) . . . . ?
C6 S1 C5 C2 95.1(4) . . . . ?
Co1 S1 C5 C2 -11.9(4) . . . . ?
C8 S2 C7 C6 -147.1(3) . . . . ?
Co1 S2 C7 C6 -30.0(4) . . . . ?
Co1 N2 C4 C2 -22.1(5) . . . . ?
N2 C4 C2 C5 79.4(5) . . . . ?
N2 C4 C2 C3 -46.1(5) . . . . ?
N2 C4 C2 C1 -163.9(4) . . . . ?
S1 C5 C2 C4 -54.8(5) . . . . ?
S1 C5 C2 C3 69.8(5) . . . . ?
S1 C5 C2 C1 -172.6(4) . . . . ?
Co1 N1 C3 C2 -20.3(5) . . . . ?
C4 C2 C3 N1 70.4(5) . . . . ?
C5 C2 C3 N1 -55.0(5) . . . . ?
C1 C2 C3 N1 -171.6(4) . . . . ?
S2 C8 C11 C9B 58.5(6) . . . . ?
S2 C8 C11 C10A -122.6(6) . . . . ?
S2 C8 C11 C9A 0.6(7) . . . . ?
S2 C8 C11 C12A 116.0(6) . . . . ?
S2 C8 C11 C10B -71.3(6) . . . . ?
S2 C8 C11 C12B 178.8(5) . . . . ?
S2 C7 C6 S1 54.9(4) . . . . ?
C5 S1 C6 C7 -163.8(3) . . . . ?
Co1 S1 C6 C7 -53.8(3) . . . . ?
N1 Co1 N3 C9A -151.2(5) . . . . ?
N2 Co1 N3 C9A 165.0(14) . . . . ?
S1 Co1 N3 C9A -60.3(5) . . . . ?
S2 Co1 N3 C9A 28.1(5) . . . . ?
Cl1 Co1 N3 C9A 115.7(5) . . . . ?
N1 Co1 N3 C9B 148.7(4) . . . . ?
N2 Co1 N3 C9B 105.0(15) . . . . ?
S1 Co1 N3 C9B -120.3(4) . . . . ?
S2 Co1 N3 C9B -32.0(4) . . . . ?
Cl1 Co1 N3 C9B 55.7(4) . . . . ?
C9B N3 C9A C11 37.3(6) . . . . ?
Co1 N3 C9A C11 -76.3(7) . . . . ?
C9B C11 C9A N3 -43.9(7) . . . . ?
C10A C11 C9A N3 -176.3(8) . . . . ?
C8 C11 C9A N3 60.7(8) . . . . ?
C12A C11 C9A N3 -56.4(9) . . . . ?
C10B C11 C9A N3 164.5(9) . . . . ?
C12B C11 C9A N3 -116.5(10) . . . . ?
C9B C11 C10A O1 -125.7(9) . . . . ?
C8 C11 C10A O1 55.7(9) . . . . ?
C9A C11 C10A O1 -70.1(10) . . . . ?
C12A C11 C10A O1 174.5(8) . . . . ?
C10B C11 C10A O1 -46.4(7) . . . . ?
C12B C11 C10A O1 151.2(12) . . . . ?
C10B O1 C10A C11 54.7(8) . . . . ?
C10A C11 C9B N3 116.2(10) . . . . ?
C8 C11 C9B N3 -65.3(7) . . . . ?
C9A C11 C9B N3 36.3(6) . . . . ?
C12A C11 C9B N3 -158.7(10) . . . . ?
C10B C11 C9B N3 64.2(8) . . . . ?
C12B C11 C9B N3 176.6(6) . . . . ?
C9A N3 C9B C11 -42.5(7) . . . . ?
Co1 N3 C9B C11 57.6(8) . . . . ?
C10A O1 C10B C11 -46.0(7) . . . . ?
C9B C11 C10B O1 -175.5(6) . . . . ?
C10A C11 C10B O1 53.0(9) . . . . ?
C8 C11 C10B O1 -43.9(8) . . . . ?
C9A C11 C10B O1 -151.6(9) . . . . ?
C12A C11 C10B O1 125.2(9) . . . . ?
C12B C11 C10B O1 67.8(8) . . . . ?
